data_9009876
loop_
_publ_author_name
'Ibers, J. A.'
'Hamilton, W. C.'

_publ_section_title
;
 Crystal structure of O2PtF6: A neutron-diffraction study
;
_journal_name_full 'Journal of Chemical Physics'
_journal_page_first 1748
_journal_page_last 1752
_journal_paper_doi 10.1063/1.1726934
_journal_volume 44
_journal_year 1966
_chemical_formula_structural O2PtF6
_chemical_formula_sum 'F6 O2 Pt'
_space_group_IT_number 206
_symmetry_space_group_name_Hall '-I 2b 2c 3'
_symmetry_space_group_name_H-M 'I a -3'
_cell_angle_alpha 90
_cell_angle_beta 90
_cell_angle_gamma 90
_cell_length_a 10.032
_cell_length_b 10.032
_cell_length_c 10.032
_cell_formula_units_Z 8
_cell_volume 1009.631
_database_code_amcsd 0012980
_exptl_crystal_density_diffrn 4.488
_cod_original_sg_symbol_H-M 'I a 3'
_cod_original_formula_sum 'O2 Pt F6'
_cod_database_code 9009876
_amcsd_formula_title O2PtF6

loop_
_space_group_symop_operation_xyz
x,y,z
1/2+x,1/2+y,1/2+z
1/2+z,x,1/2-y
+z,1/2+x,-y
1/2+z,-x,y
+z,1/2-x,1/2+y
-z,x,1/2+y
1/2-z,1/2+x,+y
-z,-x,-y
1/2-z,1/2-x,1/2-y
1/2+y,1/2-z,-x
+y,-z,1/2-x
-y,1/2-z,x
1/2-y,-z,1/2+x
1/2-y,z,-x
-y,1/2+z,1/2-x
y,z,x
1/2+y,1/2+z,1/2+x
x,1/2-y,1/2+z
1/2+x,-y,+z
-x,y,1/2+z
1/2-x,1/2+y,+z
x,1/2+y,-z
1/2+x,+y,1/2-z
-x,-y,-z
1/2-x,1/2-y,1/2-z
1/2-z,-x,1/2+y
-z,1/2-x,+y
1/2-z,x,-y
-z,1/2+x,1/2-y
z,-x,1/2-y
1/2+z,1/2-x,-y
z,x,y
1/2+z,1/2+x,1/2+y
1/2-y,1/2+z,x
-y,+z,1/2+x
y,1/2+z,-x
1/2+y,+z,1/2-x
1/2+y,-z,x
+y,1/2-z,1/2+x
-y,-z,-x
1/2-y,1/2-z,1/2-x
-x,1/2+y,1/2-z
1/2-x,+y,-z
x,-y,1/2-z
1/2+x,1/2-y,-z
-x,1/2-y,z
1/2-x,-y,1/2+z

loop_
_atom_site_label
_atom_site_fract_x
_atom_site_fract_y
_atom_site_fract_z
_atom_site_occupancy
_atom_site_U_iso_or_equiv
O 0.19420 0.22940 0.24240 0.33333 -0.03926
Pt 0.00000 0.00000 0.00000 1.00000 0.01077
F 0.10490 0.13640 -0.05790 1.00000 -0.00190

loop_
_cod_related_entry_id
_cod_related_entry_database
_cod_related_entry_code
1 AMCSD 0012980
